data_1543906
loop_
_publ_author_name
'Fataftah, Majed S.'
'Coste, Scott C.'
'Vlaisavljevich, Bess'
'Zadrozny, Joseph M.'
'Freedman, Danna E.'

_publ_section_title
;
 Transformation of the coordination complex [Co(C3S5)2]2&#x2212;from a
 molecular magnet to a potential qubit
;
_journal_issue 9
_journal_name_full 'Chem. Sci.'
_journal_page_first 6160
_journal_paper_doi 10.1039/C6SC02170K
_journal_volume 7
_journal_year 2016
_chemical_formula_moiety 'C6 Co S10, 2(C36 H30 N P2)'
_chemical_formula_sum 'C78 H60 Co N2 P4 S10'
_chemical_formula_weight 1528.78
_chemical_name_systematic '[bis(triphenylphosphine)iminium]2[Co(dmit)2]'
_space_group_crystal_system monoclinic
_space_group_IT_number 14
_space_group_name_Hall '-P 2ybc'
_space_group_name_H-M_alt 'P 1 21/c 1'
_symmetry_space_group_name_Hall '-P 2ybc'
_symmetry_space_group_name_H-M 'P 1 21/c 1'
_atom_sites_solution_hydrogens geom
_atom_sites_solution_primary direct
_audit_creation_date 2016-05-16
_audit_creation_method
;
Olex2 1.2
(compiled 2015.01.26 svn.r3150 for OlexSys, GUI svn.r4998)
;
_audit_update_record
;
2016-05-16 deposited with the CCDC.
2016-06-09 downloaded from the CCDC.
;
_cell_angle_alpha 90
_cell_angle_beta 90.969(3)
_cell_angle_gamma 90
_cell_formula_units_Z 4
_cell_length_a 9.6545(4)
_cell_length_b 20.7093(10)
_cell_length_c 35.6868(14)
_cell_measurement_reflns_used 9938
_cell_measurement_temperature 100(2)
_cell_measurement_theta_max 54.019
_cell_measurement_theta_min 4.269
_cell_volume 7134.1(5)
_computing_cell_refinement 'SAINT v8.34A (Bruker, 2013)'
_computing_data_collection 'APEX2 V2014.11-0 (Bruker, 2014)'
_computing_data_reduction 'SAINT v8.34A (Bruker, 2013)'
_computing_molecular_graphics 'Olex2 (Dolomanov et al., 2009)'
_computing_publication_material 'Olex2 (Dolomanov et al., 2009)'
_computing_structure_refinement 'XL (Sheldrick, 2008)'
_computing_structure_solution 'XT (Sheldrick, 2015)'
_diffrn_ambient_temperature 100.0
_diffrn_detector_area_resol_mean 8
_diffrn_measured_fraction_theta_full 0.664
_diffrn_measured_fraction_theta_max 0.953
_diffrn_measurement_device_type 'Bruker APEX-II CCD'
_diffrn_measurement_method '\f and \w scans'
_diffrn_radiation_monochromator graphite
_diffrn_radiation_type CuK\a
_diffrn_radiation_wavelength 1.54178
_diffrn_reflns_av_R_equivalents 0.0558
_diffrn_reflns_av_unetI/netI 0.0592
_diffrn_reflns_Laue_measured_fraction_full 0.664
_diffrn_reflns_Laue_measured_fraction_max 0.953
_diffrn_reflns_limit_h_max 10
_diffrn_reflns_limit_h_min -9
_diffrn_reflns_limit_k_max 8
_diffrn_reflns_limit_k_min -21
_diffrn_reflns_limit_l_max 36
_diffrn_reflns_limit_l_min -36
_diffrn_reflns_number 30065
_diffrn_reflns_point_group_measured_fraction_full 0.664
_diffrn_reflns_point_group_measured_fraction_max 0.953
_diffrn_reflns_theta_full 67.679
_diffrn_reflns_theta_max 55.139
_diffrn_reflns_theta_min 3.269
_diffrn_source 'sealed tube'
_diffrn_standards_number 0
_exptl_absorpt_coefficient_mu 5.832
_exptl_absorpt_correction_T_max 0.3030
_exptl_absorpt_correction_T_min 0.1833
_exptl_absorpt_correction_type multi-scan
_exptl_absorpt_process_details
'SADABS-2014/2 (Bruker,2014/2) was used for absorption correction. wR2(int) was 0.0835 before and 0.0596 after correction. The Ratio of minimum to maximum transmission is 0.6050. The \l/2 correction factor is 0.00150.'
_exptl_crystal_colour 'dark violet'
_exptl_crystal_colour_modifier dark
_exptl_crystal_colour_primary violet
_exptl_crystal_density_diffrn 1.423
_exptl_crystal_description plate
_exptl_crystal_F_000 3156
_exptl_crystal_preparation
'Prepared by ligating the sodium salt of dmit to cobalt dichloride in methanol followed by addition of bis(triphenylphosphine)iminium chloride.'
_exptl_crystal_recrystallization_method
'Crystallized by allowing diethyl ether to diffuse into a concentrated solution of the product in acetonitrile.'
_exptl_crystal_size_max 0.342
_exptl_crystal_size_mid 0.146
_exptl_crystal_size_min 0.025
_refine_diff_density_max 0.567
_refine_diff_density_min -0.481
_refine_diff_density_rms 0.070
_refine_ls_extinction_method none
_refine_ls_goodness_of_fit_ref 1.053
_refine_ls_hydrogen_treatment constr
_refine_ls_matrix_type full
_refine_ls_number_parameters 856
_refine_ls_number_reflns 8581
_refine_ls_number_restraints 0
_refine_ls_restrained_S_all 1.053
_refine_ls_R_factor_all 0.0656
_refine_ls_R_factor_gt 0.0454
_refine_ls_shift/su_max 0.001
_refine_ls_shift/su_mean 0.000
_refine_ls_structure_factor_coef Fsqd
_refine_ls_weighting_details 'w=1/[\s^2^(Fo^2^)+(0.0444P)^2^+11.2781P] where P=(Fo^2^+2Fc^2^)/3'
_refine_ls_weighting_scheme calc
_refine_ls_wR_factor_gt 0.1041
_refine_ls_wR_factor_ref 0.1180
_reflns_Friedel_coverage 0.000
_reflns_number_gt 6631
_reflns_number_total 8581
_reflns_threshold_expression 'I > 2\s(I)'
_cod_data_source_file c6sc02170k2.cif
_cod_data_source_block cu_scc69_0m
_cod_depositor_comments
;

2019-03-17
Z value and formula fixed to values more according to usual
chemical conventions.                 miguel
;
_cod_original_formula_weight 115.37
_cod_original_formula_moiety '0.08(C6 Co S10), 0.15(C36 H30 N P2)'
_cod_original_formula_units_Z 53
_cod_original_formula_sum 'C5.89 H4.53 Co0.08 N0.15 P0.30 S0.75'
_cod_database_code 1543906
_shelxl_version_number 2014-3
_shelx_space_group_comment
;
The symmetry employed for this shelxl refinement is uniquely defined
by the following loop, which should always be used as a source of
symmetry information in preference to the above space-group names.
They are only intended as comments.
;
_shelx_estimated_absorpt_t_max 0.868
_shelx_estimated_absorpt_t_min 0.240
_olex2_refinement_description
;
1. Fixed Uiso
 At 1.2 times of:
  All C(H) groups
2.a Aromatic/amide H refined with riding coordinates:
 C00I(H00I), C00J(H00J), C00K(H00K), C00P(H00P), C00Q(H00Q), C00T(H00T),
 C00U(H00U), C00W(H00W), C00X(H00X), C00Y(H00Y), C00Z(H00Z), C010(H010),
 C012(H012), C013(H013), C015(H015), C016(H016), C019(H019), C01A(H01A),
 C01B(H01B), C01C(H01C), C01D(H01D), C01E(H01E), C01F(H01F), C01H(H01H),
 C01I(H01I), C01K(H01K), C01L(H01L), C01M(H01M), C01N(H01N), C01O(H01O),
 C01P(H01P), C01Q(H01Q), C01R(H01R), C01S(H01S), C01V(H01V), C01X(H01X),
 C01Z(H01Z), C020(H020), C021(H021), C023(H023), C024(H024), C025(H025),
 C026(H026), C027(H027), C028(H028), C029(H029), C02A(H02A), C02B(H02B),
 C02C(H02C), C02D(H02D), C02E(H02E), C02F(H02F), C02G(H02G), C02H(H02H),
 C02I(H02I), C02J(H02J), C02K(H02K), C02L(H02L), C02M(H02M), C02N(H02N)
;
_olex2_exptl_crystal_mounting_method 'Mounted using paratone oil on a loop.'
_olex2_submission_special_instructions 'No special instructions were received'

loop_
_space_group_symop_operation_xyz
'x, y, z'
'-x, y+1/2, -z+1/2'
'-x, -y, -z'
'x, -y-1/2, z-1/2'

loop_
_atom_site_label
_atom_site_type_symbol
_atom_site_fract_x
_atom_site_fract_y
_atom_site_fract_z
_atom_site_U_iso_or_equiv
_atom_site_adp_type
_atom_site_occupancy
_atom_site_site_symmetry_order
_atom_site_calc_flag
_atom_site_refinement_flags_posn
Co01 Co 0.90286(7) 0.13496(4) 0.74136(2) 0.0329(2) Uani 1 1 d .
P002 P 0.61256(11) 0.89158(6) 0.66681(3) 0.0266(3) Uani 1 1 d .
S003 S 0.71481(11) 0.13247(6) 0.70073(3) 0.0339(3) Uani 1 1 d .
P004 P 0.69550(11) 0.35857(6) 0.61599(3) 0.0274(3) Uani 1 1 d .
P005 P 0.52645(11) 0.87644(6) 0.58523(3) 0.0279(3) Uani 1 1 d .
S006 S 0.92570(12) 0.20982(6) 0.78919(3) 0.0345(3) Uani 1 1 d .
P007 P 0.47842(11) 0.45648(6) 0.60785(3) 0.0285(3) Uani 1 1 d .
S008 S 1.05868(11) 0.15173(6) 0.69371(4) 0.0358(3) Uani 1 1 d .
S009 S 0.71779(12) 0.11059(6) 0.61750(3) 0.0364(3) Uani 1 1 d .
S00A S 1.01098(12) 0.12451(6) 0.61174(4) 0.0374(3) Uani 1 1 d .
S00B S 0.84629(13) 0.09343(7) 0.54237(4) 0.0433(3) Uani 1 1 d .
S00C S 0.91418(13) 0.04804(6) 0.78108(4) 0.0430(3) Uani 1 1 d .
S00D S 0.99590(13) 0.18482(7) 0.86990(4) 0.0430(3) Uani 1 1 d .
S00E S 0.99068(12) 0.04740(6) 0.86331(4) 0.0418(3) Uani 1 1 d .
S00F S 1.05553(15) 0.10523(8) 0.93811(4) 0.0553(4) Uani 1 1 d .
N00G N 0.5334(4) 0.87313(17) 0.62917(10) 0.0272(9) Uani 1 1 d .
N00H N 0.6271(3) 0.42460(17) 0.60306(10) 0.0291(9) Uani 1 1 d .
C00I C 0.4445(5) 0.7631(2) 0.73821(13) 0.0304(12) Uani 1 1 d .
H00I H 0.3545 0.7543 0.7473 0.036 Uiso 1 1 calc R
C00J C 0.4639(4) 0.8123(2) 0.71330(13) 0.0299(11) Uani 1 1 d .
H00J H 0.3868 0.8373 0.7051 0.036 Uiso 1 1 calc R
C00K C 0.9022(4) 0.3958(2) 0.56789(12) 0.0284(11) Uani 1 1 d .
H00K H 0.8742 0.4386 0.5735 0.034 Uiso 1 1 calc R
C00L C 0.4960(4) 0.5347(2) 0.62889(12) 0.0253(11) Uani 1 1 d .
C00M C 0.3629(4) 0.4103(2) 0.63581(12) 0.0264(11) Uani 1 1 d .
C00N C 0.7668(4) 0.3636(2) 0.66245(12) 0.0273(11) Uani 1 1 d .
C00O C 0.8350(4) 0.3433(2) 0.58425(12) 0.0278(11) Uani 1 1 d .
C00P C 0.8785(4) 0.2805(2) 0.57621(12) 0.0293(11) Uani 1 1 d .
H00P H 0.8337 0.2447 0.5873 0.035 Uiso 1 1 calc R
C00Q C 0.8296(4) 0.3095(2) 0.67954(12) 0.0283(11) Uani 1 1 d .
H00Q H 0.8333 0.2694 0.6666 0.034 Uiso 1 1 calc R
C00R C 0.7949(4) 0.9070(2) 0.66227(12) 0.0275(11) Uani 1 1 d .
C00S C 0.5961(4) 0.8263(2) 0.69971(12) 0.0259(11) Uani 1 1 d .
C00T C 0.3952(5) 0.5601(2) 0.65244(13) 0.0325(12) Uani 1 1 d .
H00T H 0.3152 0.5353 0.6578 0.039 Uiso 1 1 calc R
C00U C 0.7648(4) 0.4222(2) 0.68176(13) 0.0320(12) Uani 1 1 d .
H00U H 0.7249 0.4593 0.6702 0.038 Uiso 1 1 calc R
C00V C 0.4225(4) 0.8107(2) 0.56799(13) 0.0297(11) Uani 1 1 d .
C00W C 1.0204(5) 0.8690(2) 0.64402(13) 0.0332(12) Uani 1 1 d .
H00W H 1.0772 0.8376 0.6325 0.040 Uiso 1 1 calc R
C00X C 0.8782(4) 0.8601(2) 0.64541(13) 0.0332(12) Uani 1 1 d .
H00X H 0.8372 0.8224 0.6349 0.040 Uiso 1 1 calc R
C00Y C 0.8801(5) 0.3734(3) 0.73436(14) 0.0369(13) Uani 1 1 d .
H00Y H 0.9175 0.3765 0.7591 0.044 Uiso 1 1 calc R
C00Z C 0.4107(5) 0.6207(2) 0.66788(13) 0.0334(12) Uani 1 1 d .
H00Z H 0.3423 0.6372 0.6841 0.040 Uiso 1 1 calc R
C010 C 0.8857(4) 0.3152(2) 0.71524(14) 0.0339(12) Uani 1 1 d .
H010 H 0.9285 0.2788 0.7268 0.041 Uiso 1 1 calc R
C011 C 0.5301(4) 0.9594(2) 0.68868(13) 0.0268(11) Uani 1 1 d .
C012 C 0.7077(5) 0.7887(2) 0.71228(12) 0.0284(11) Uani 1 1 d .
H012 H 0.7982 0.7978 0.7037 0.034 Uiso 1 1 calc R
C013 C 1.0090(5) 0.3850(2) 0.54369(13) 0.0325(12) Uani 1 1 d .
H013 H 1.0536 0.4207 0.5323 0.039 Uiso 1 1 calc R
C014 C 0.5810(4) 0.2901(2) 0.61288(13) 0.0292(12) Uani 1 1 d .
C015 C 0.4342(4) 0.9955(2) 0.66878(14) 0.0317(12) Uani 1 1 d .
H015 H 0.4199 0.9875 0.6428 0.038 Uiso 1 1 calc R
C016 C 0.5555(5) 0.7263(2) 0.75008(13) 0.0316(12) Uani 1 1 d .
H016 H 0.5415 0.6922 0.7674 0.038 Uiso 1 1 calc R
C017 C 0.8061(4) 0.1290(2) 0.65926(13) 0.0282(11) Uani 1 1 d .
C018 C 0.9451(4) 0.1360(2) 0.65655(13) 0.0286(11) Uani 1 1 d .
C019 C 0.2074(5) 0.3268(2) 0.67877(14) 0.0345(12) Uani 1 1 d .
H019 H 0.1542 0.2980 0.6934 0.041 Uiso 1 1 calc R
C01A C 0.3897(4) 0.4048(2) 0.67435(13) 0.0308(12) Uani 1 1 d .
H01A H 0.4606 0.4300 0.6859 0.037 Uiso 1 1 calc R
C01B C 0.8209(5) 0.4265(3) 0.71772(14) 0.0377(13) Uani 1 1 d .
H01B H 0.8182 0.4663 0.7308 0.045 Uiso 1 1 calc R
C01C C 0.8555(4) 0.9624(2) 0.67732(13) 0.0313(12) Uani 1 1 d .
H01C H 0.7996 0.9945 0.6887 0.038 Uiso 1 1 calc R
C01D C 0.3117(5) 0.3623(2) 0.69558(14) 0.0327(12) Uani 1 1 d .
H01D H 0.3305 0.3577 0.7217 0.039 Uiso 1 1 calc R
C01E C 0.5339(4) 0.2705(2) 0.57723(13) 0.0310(12) Uani 1 1 d .
H01E H 0.5698 0.2905 0.5555 0.037 Uiso 1 1 calc R
C01F C 0.3578(5) 1.0434(2) 0.68632(15) 0.0358(12) Uani 1 1 d .
H01F H 0.2916 1.0680 0.6724 0.043 Uiso 1 1 calc R
C01G C 0.4008(4) 0.4673(2) 0.56227(13) 0.0309(12) Uani 1 1 d .
C01H C 1.0521(5) 0.3233(3) 0.53578(13) 0.0346(12) Uani 1 1 d .
H01H H 1.1265 0.3166 0.5191 0.042 Uiso 1 1 calc R
C01I C 0.9985(5) 0.9706(2) 0.67564(14) 0.0385(13) Uani 1 1 d .
H01I H 1.0404 1.0086 0.6856 0.046 Uiso 1 1 calc R
C01J C 0.4402(4) 0.9478(2) 0.56790(12) 0.0298(12) Uani 1 1 d .
C01K C 0.6874(5) 0.7384(2) 0.73719(13) 0.0321(12) Uani 1 1 d .
H01K H 0.7633 0.7124 0.7453 0.039 Uiso 1 1 calc R
C01L C 0.6114(5) 0.5717(2) 0.62069(13) 0.0348(12) Uani 1 1 d .
H01L H 0.6805 0.5551 0.6047 0.042 Uiso 1 1 calc R
C01M C 0.9872(5) 0.2708(3) 0.55204(13) 0.0347(12) Uani 1 1 d .
H01M H 1.0174 0.2282 0.5466 0.042 Uiso 1 1 calc R
C01N C 0.5542(5) 0.9730(2) 0.72641(14) 0.0343(12) Uani 1 1 d .
H01N H 0.6223 0.9494 0.7402 0.041 Uiso 1 1 calc R
C01O C 0.4286(4) 0.2121(2) 0.64034(15) 0.0353(12) Uani 1 1 d .
H01O H 0.3919 0.1916 0.6618 0.042 Uiso 1 1 calc R
C01P C 0.5273(4) 0.2599(2) 0.64467(13) 0.0300(12) Uani 1 1 d .
H01P H 0.5586 0.2722 0.6690 0.036 Uiso 1 1 calc R
C01Q C 0.1793(5) 0.3325(3) 0.64115(14) 0.0390(13) Uani 1 1 d .
H01Q H 0.1068 0.3079 0.6299 0.047 Uiso 1 1 calc R
C01R C 0.5260(5) 0.6573(2) 0.65966(13) 0.0363(12) Uani 1 1 d .
H01R H 0.5370 0.6991 0.6703 0.044 Uiso 1 1 calc R
C01S C 0.3788(5) 1.0549(2) 0.72388(16) 0.0392(13) Uani 1 1 d .
H01S H 0.3243 1.0864 0.7362 0.047 Uiso 1 1 calc R
C01T C 0.9585(4) 0.1553(2) 0.82505(13) 0.0325(12) Uani 1 1 d .
C01U C 0.9552(4) 0.0896(2) 0.82192(14) 0.0355(12) Uani 1 1 d .
C01V C 0.2563(5) 0.3741(2) 0.61954(14) 0.0356(12) Uani 1 1 d .
H01V H 0.2364 0.3780 0.5935 0.043 Uiso 1 1 calc R
C01W C 0.6934(5) 0.8667(2) 0.56412(13) 0.0346(12) Uani 1 1 d .
C01X C 0.4356(5) 0.2225(2) 0.57366(15) 0.0381(13) Uani 1 1 d .
H01X H 0.4044 0.2093 0.5495 0.046 Uiso 1 1 calc R
C01Y C 0.8577(5) 0.1080(2) 0.58830(14) 0.0342(12) Uani 1 1 d .
C01Z C 0.2995(5) 0.5137(2) 0.55546(14) 0.0334(12) Uani 1 1 d .
H01Z H 0.2681 0.5401 0.5754 0.040 Uiso 1 1 calc R
C020 C 1.0788(5) 0.9238(2) 0.65952(14) 0.0390(13) Uani 1 1 d .
H020 H 1.1765 0.9292 0.6591 0.047 Uiso 1 1 calc R
C021 C 0.3784(4) 0.8102(2) 0.53060(14) 0.0352(12) Uani 1 1 d .
H021 H 0.4011 0.8450 0.5145 0.042 Uiso 1 1 calc R
C022 C 1.0158(5) 0.1119(3) 0.89285(14) 0.0411(13) Uani 1 1 d .
C023 C 0.4422(5) 0.4280(2) 0.53269(13) 0.0373(13) Uani 1 1 d .
H023 H 0.5111 0.3959 0.5369 0.045 Uiso 1 1 calc R
C024 C 0.2864(5) 0.4827(3) 0.49092(14) 0.0406(13) Uani 1 1 d .
H024 H 0.2482 0.4885 0.4664 0.049 Uiso 1 1 calc R
C025 C 0.6255(5) 0.6332(2) 0.63586(15) 0.0408(13) Uani 1 1 d .
H025 H 0.7037 0.6588 0.6299 0.049 Uiso 1 1 calc R
C026 C 0.2444(5) 0.5215(2) 0.51972(14) 0.0375(13) Uani 1 1 d .
H026 H 0.1768 0.5540 0.5151 0.045 Uiso 1 1 calc R
C027 C 0.3829(5) 0.1939(2) 0.60510(15) 0.0406(13) Uani 1 1 d .
H027 H 0.3144 0.1612 0.6025 0.049 Uiso 1 1 calc R
C028 C 0.4788(5) 1.0211(2) 0.74392(14) 0.0410(13) Uani 1 1 d .
H028 H 0.4959 1.0307 0.7696 0.049 Uiso 1 1 calc R
C029 C 0.3014(5) 0.7585(3) 0.51699(16) 0.0448(14) Uani 1 1 d .
H029 H 0.2690 0.7584 0.4917 0.054 Uiso 1 1 calc R
C02A C 0.3842(5) 0.4352(2) 0.49748(14) 0.0407(13) Uani 1 1 d .
H02A H 0.4114 0.4075 0.4777 0.049 Uiso 1 1 calc R
C02B C 0.7387(5) 0.8050(3) 0.55674(15) 0.0491(15) Uani 1 1 d .
H02B H 0.6783 0.7693 0.5601 0.059 Uiso 1 1 calc R
C02C C 0.2724(6) 0.7078(3) 0.53988(18) 0.0558(16) Uani 1 1 d .
H02C H 0.2215 0.6720 0.5302 0.067 Uiso 1 1 calc R
C02D C 0.3892(5) 0.7593(3) 0.59103(15) 0.0468(14) Uani 1 1 d .
H02D H 0.4171 0.7596 0.6167 0.056 Uiso 1 1 calc R
C02E C 0.3158(6) 0.7078(3) 0.57670(18) 0.0613(17) Uani 1 1 d .
H02E H 0.2950 0.6721 0.5923 0.074 Uiso 1 1 calc R
C02F C 0.8734(6) 0.7949(4) 0.54428(17) 0.0664(19) Uani 1 1 d .
H02F H 0.9046 0.7523 0.5394 0.080 Uiso 1 1 calc R
C02G C 0.9601(6) 0.8457(4) 0.53904(17) 0.067(2) Uani 1 1 d .
H02G H 1.0513 0.8388 0.5303 0.080 Uiso 1 1 calc R
C02H C 0.7839(6) 0.9178(3) 0.5595(2) 0.081(2) Uani 1 1 d .
H02H H 0.7560 0.9606 0.5653 0.098 Uiso 1 1 calc R
C02I C 0.2945(11) 1.0558(4) 0.54407(18) 0.087(3) Uani 1 1 d .
H02I H 0.2446 1.0923 0.5351 0.104 Uiso 1 1 calc R
C02J C 0.4996(7) 0.9997(3) 0.5527(2) 0.097(3) Uani 1 1 d .
H02J H 0.5973 1.0003 0.5500 0.116 Uiso 1 1 calc R
C02K C 0.4243(10) 1.0517(4) 0.5409(3) 0.116(4) Uani 1 1 d .
H02K H 0.4719 1.0868 0.5297 0.139 Uiso 1 1 calc R
C02L C 0.9155(6) 0.9059(4) 0.5463(2) 0.094(3) Uani 1 1 d .
H02L H 0.9761 0.9413 0.5423 0.113 Uiso 1 1 calc R
C02M C 0.3001(6) 0.9508(3) 0.5731(3) 0.116(4) Uani 1 1 d .
H02M H 0.2538 0.9160 0.5849 0.140 Uiso 1 1 calc R
C02N C 0.2266(8) 1.0040(4) 0.5615(4) 0.163(6) Uani 1 1 d .
H02N H 0.1294 1.0058 0.5651 0.196 Uiso 1 1 calc R

loop_
_atom_site_aniso_label
_atom_site_aniso_U_11
_atom_site_aniso_U_22
_atom_site_aniso_U_33
_atom_site_aniso_U_23
_atom_site_aniso_U_13
_atom_site_aniso_U_12
Co01 0.0278(4) 0.0347(5) 0.0363(5) 0.0034(4) 0.0017(4) 0.0017(4)
P002 0.0237(6) 0.0295(7) 0.0266(7) -0.0007(6) 0.0029(5) -0.0002(5)
S003 0.0250(6) 0.0417(8) 0.0350(7) 0.0025(6) 0.0037(5) 0.0018(5)
P004 0.0246(6) 0.0293(7) 0.0282(7) 0.0006(6) -0.0001(5) 0.0004(5)
P005 0.0262(6) 0.0299(7) 0.0276(7) -0.0006(6) 0.0020(5) -0.0011(5)
S006 0.0339(7) 0.0352(7) 0.0344(7) 0.0048(6) -0.0004(6) 0.0007(5)
P007 0.0270(6) 0.0320(7) 0.0267(7) 0.0019(6) 0.0005(5) 0.0019(5)
S008 0.0268(6) 0.0379(8) 0.0428(8) -0.0011(6) 0.0037(6) 0.0006(5)
S009 0.0300(6) 0.0444(8) 0.0349(8) 0.0037(6) 0.0038(5) 0.0021(6)
S00A 0.0314(7) 0.0425(8) 0.0386(8) 0.0021(6) 0.0095(6) 0.0000(6)
S00B 0.0490(8) 0.0448(9) 0.0363(8) 0.0009(6) 0.0082(6) -0.0051(6)
S00C 0.0494(8) 0.0358(8) 0.0436(8) 0.0055(6) -0.0007(6) 0.0032(6)
S00D 0.0471(8) 0.0483(9) 0.0336(8) 0.0046(6) -0.0012(6) 0.0033(6)
S00E 0.0381(7) 0.0457(8) 0.0415(8) 0.0120(7) 0.0015(6) 0.0070(6)
S00F 0.0581(9) 0.0718(11) 0.0359(8) 0.0106(7) -0.0007(7) 0.0166(8)
N00G 0.029(2) 0.032(2) 0.020(2) -0.0038(18) -0.0020(17) -0.0017(17)
N00H 0.027(2) 0.028(2) 0.033(2) 0.0027(19) 0.0010(17) 0.0036(17)
C00I 0.026(3) 0.035(3) 0.030(3) 0.000(2) 0.004(2) 0.000(2)
C00J 0.025(3) 0.031(3) 0.034(3) 0.000(2) 0.001(2) 0.002(2)
C00K 0.026(2) 0.030(3) 0.028(3) 0.008(2) 0.000(2) -0.003(2)
C00L 0.029(3) 0.025(3) 0.022(3) 0.003(2) -0.004(2) 0.002(2)
C00M 0.025(2) 0.030(3) 0.024(3) 0.003(2) 0.001(2) 0.002(2)
C00N 0.021(2) 0.036(3) 0.025(3) 0.001(2) 0.008(2) 0.002(2)
C00O 0.021(2) 0.038(3) 0.024(3) 0.000(2) -0.005(2) 0.002(2)
C00P 0.027(3) 0.037(3) 0.024(3) 0.001(2) -0.001(2) -0.001(2)
C00Q 0.027(2) 0.035(3) 0.023(3) -0.002(2) 0.003(2) -0.002(2)
C00R 0.027(3) 0.033(3) 0.023(3) 0.000(2) -0.001(2) 0.000(2)
C00S 0.025(3) 0.025(3) 0.027(3) -0.010(2) 0.003(2) 0.000(2)
C00T 0.030(3) 0.037(3) 0.030(3) 0.003(2) -0.002(2) 0.005(2)
C00U 0.029(3) 0.030(3) 0.037(3) -0.003(3) 0.004(2) 0.003(2)
C00V 0.028(3) 0.034(3) 0.028(3) -0.002(2) -0.003(2) 0.003(2)
C00W 0.027(3) 0.039(3) 0.033(3) 0.006(3) 0.004(2) 0.006(2)
C00X 0.028(3) 0.043(3) 0.028(3) -0.002(2) 0.004(2) -0.002(2)
C00Y 0.031(3) 0.053(4) 0.026(3) -0.005(3) 0.005(2) -0.003(3)
C00Z 0.033(3) 0.038(3) 0.029(3) -0.005(2) 0.001(2) 0.007(2)
C010 0.030(3) 0.037(3) 0.035(3) 0.006(3) 0.006(2) -0.002(2)
C011 0.026(2) 0.030(3) 0.025(3) -0.003(2) 0.006(2) -0.002(2)
C012 0.029(3) 0.030(3) 0.026(3) -0.005(2) 0.000(2) 0.001(2)
C013 0.035(3) 0.036(3) 0.027(3) 0.006(2) 0.002(2) -0.008(2)
C014 0.022(2) 0.032(3) 0.034(3) 0.002(2) 0.004(2) 0.007(2)
C015 0.026(3) 0.036(3) 0.033(3) 0.000(2) 0.006(2) -0.001(2)
C016 0.039(3) 0.029(3) 0.027(3) 0.001(2) 0.000(2) -0.002(2)
C017 0.030(3) 0.026(3) 0.028(3) 0.005(2) 0.006(2) 0.002(2)
C018 0.025(3) 0.026(3) 0.034(3) -0.001(2) -0.002(2) 0.002(2)
C019 0.029(3) 0.036(3) 0.039(3) 0.004(3) 0.006(2) -0.006(2)
C01A 0.026(3) 0.029(3) 0.037(3) -0.002(2) 0.002(2) 0.001(2)
C01B 0.033(3) 0.038(3) 0.041(3) -0.014(3) 0.000(3) 0.001(2)
C01C 0.028(3) 0.032(3) 0.034(3) 0.004(2) 0.001(2) 0.000(2)
C01D 0.036(3) 0.032(3) 0.030(3) 0.002(2) 0.002(2) 0.003(2)
C01E 0.031(3) 0.037(3) 0.025(3) 0.001(2) -0.001(2) 0.004(2)
C01F 0.026(3) 0.033(3) 0.048(4) 0.000(3) 0.001(2) 0.000(2)
C01G 0.028(3) 0.036(3) 0.028(3) 0.000(2) 0.001(2) -0.006(2)
C01H 0.027(3) 0.051(4) 0.027(3) 0.000(3) 0.004(2) -0.002(2)
C01I 0.033(3) 0.030(3) 0.052(4) 0.002(3) -0.002(2) -0.005(2)
C01J 0.031(3) 0.036(3) 0.022(3) -0.010(2) -0.004(2) 0.002(2)
C01K 0.030(3) 0.035(3) 0.031(3) 0.002(2) -0.006(2) 0.002(2)
C01L 0.030(3) 0.039(3) 0.036(3) -0.003(3) -0.001(2) 0.002(2)
C01M 0.031(3) 0.045(3) 0.029(3) -0.006(3) -0.002(2) 0.004(2)
C01N 0.036(3) 0.033(3) 0.033(3) -0.002(2) 0.002(2) 0.004(2)
C01O 0.026(3) 0.038(3) 0.042(3) 0.002(3) 0.006(2) -0.004(2)
C01P 0.024(2) 0.034(3) 0.032(3) -0.002(2) -0.001(2) 0.008(2)
C01Q 0.029(3) 0.051(4) 0.037(3) 0.003(3) -0.005(2) -0.011(2)
C01R 0.037(3) 0.036(3) 0.035(3) -0.008(2) -0.007(2) 0.005(2)
C01S 0.032(3) 0.029(3) 0.057(4) -0.004(3) 0.015(3) -0.003(2)
C01T 0.026(3) 0.044(4) 0.027(3) 0.010(2) 0.005(2) 0.000(2)
C01U 0.029(3) 0.039(4) 0.039(3) 0.012(3) 0.001(2) 0.006(2)
C01V 0.026(3) 0.045(3) 0.035(3) 0.004(3) -0.004(2) 0.000(2)
C01W 0.033(3) 0.046(3) 0.025(3) 0.007(2) 0.002(2) 0.007(3)
C01X 0.034(3) 0.041(3) 0.039(3) -0.002(3) -0.002(2) -0.008(3)
C01Y 0.034(3) 0.026(3) 0.042(3) 0.006(2) 0.007(2) -0.002(2)
C01Z 0.031(3) 0.037(3) 0.033(3) 0.004(2) -0.001(2) 0.000(2)
C020 0.026(3) 0.042(3) 0.049(3) 0.011(3) -0.001(2) -0.002(3)
C021 0.028(3) 0.044(3) 0.034(3) -0.002(3) 0.001(2) -0.001(2)
C022 0.032(3) 0.054(4) 0.038(3) 0.012(3) 0.003(2) 0.008(2)
C023 0.044(3) 0.039(3) 0.029(3) 0.007(3) -0.002(2) 0.001(2)
C024 0.045(3) 0.047(4) 0.029(3) 0.004(3) -0.007(3) -0.014(3)
C025 0.034(3) 0.037(3) 0.052(4) -0.003(3) 0.001(3) -0.004(2)
C026 0.036(3) 0.041(3) 0.035(3) 0.011(3) -0.007(3) -0.005(2)
C027 0.026(3) 0.041(3) 0.055(4) -0.002(3) -0.005(3) -0.004(2)
C028 0.048(3) 0.044(3) 0.031(3) -0.004(3) 0.008(3) -0.009(3)
C029 0.031(3) 0.057(4) 0.047(4) -0.009(3) -0.004(3) 0.001(3)
C02A 0.055(3) 0.037(3) 0.031(3) -0.002(3) 0.001(3) -0.005(3)
C02B 0.036(3) 0.054(4) 0.057(4) -0.022(3) -0.001(3) 0.005(3)
C02C 0.048(3) 0.050(4) 0.070(5) -0.021(4) -0.011(3) -0.009(3)
C02D 0.060(3) 0.040(3) 0.041(3) 0.010(3) -0.014(3) -0.016(3)
C02E 0.073(4) 0.046(4) 0.064(5) 0.009(3) -0.016(3) -0.023(3)
C02F 0.050(4) 0.086(5) 0.063(4) -0.041(4) -0.013(3) 0.026(4)
C02G 0.035(4) 0.117(7) 0.049(4) 0.012(4) 0.013(3) 0.013(4)
C02H 0.035(3) 0.058(4) 0.152(7) 0.057(5) 0.029(4) 0.007(3)
C02I 0.166(9) 0.054(5) 0.038(4) -0.008(3) -0.043(5) 0.051(6)
C02J 0.054(4) 0.047(4) 0.191(9) 0.051(5) 0.054(5) 0.013(3)
C02K 0.129(7) 0.058(5) 0.163(9) 0.060(5) 0.107(7) 0.052(5)
C02L 0.035(4) 0.102(6) 0.147(7) 0.083(6) 0.029(4) 0.014(4)
C02M 0.042(4) 0.041(4) 0.265(12) 0.009(6) -0.029(5) 0.003(3)
C02N 0.067(5) 0.070(6) 0.349(17) -0.034(9) -0.099(8) 0.034(5)

loop_
_atom_type_symbol
_atom_type_description
_atom_type_scat_dispersion_real
_atom_type_scat_dispersion_imag
_atom_type_scat_source
C C 0.0181 0.0091 'International Tables Vol C Tables 4.2.6.8 and 6.1.1.4'
H H 0.0000 0.0000 'International Tables Vol C Tables 4.2.6.8 and 6.1.1.4'
Co Co -2.3653 3.6143 'International Tables Vol C Tables 4.2.6.8 and 6.1.1.4'
N N 0.0311 0.0180 'International Tables Vol C Tables 4.2.6.8 and 6.1.1.4'
P P 0.2955 0.4335 'International Tables Vol C Tables 4.2.6.8 and 6.1.1.4'
S S 0.3331 0.5567 'International Tables Vol C Tables 4.2.6.8 and 6.1.1.4'

loop_
_geom_angle_atom_site_label_1
_geom_angle_atom_site_label_2
_geom_angle_atom_site_label_3
_geom_angle
S003 Co01 S006 122.92(5)
S003 Co01 S008 93.21(5)
S006 Co01 S008 112.73(5)
S00C Co01 S003 113.59(5)
S00C Co01 S006 93.85(5)
S00C Co01 S008 123.16(5)
N00G P002 C00R 115.2(2)
N00G P002 C00S 109.0(2)
N00G P002 C011 110.3(2)
C00S P002 C00R 106.8(2)
C011 P002 C00R 110.0(2)
C011 P002 C00S 105.0(2)
C017 S003 Co01 97.53(16)
N00H P004 C00N 111.9(2)
N00H P004 C00O 106.3(2)
N00H P004 C014 114.1(2)
C00N P004 C00O 108.24(19)
C00N P004 C014 109.2(2)
C014 P004 C00O 106.7(2)
N00G P005 C00V 108.9(2)
N00G P005 C01J 113.0(2)
N00G P005 C01W 112.9(2)
C00V P005 C01J 104.6(2)
C00V P005 C01W 105.7(2)
C01J P005 C01W 111.1(2)
C01T S006 Co01 97.01(18)
N00H P007 C00L 109.9(2)
N00H P007 C00M 114.2(2)
N00H P007 C01G 108.5(2)
C00L P007 C01G 107.6(2)
C00M P007 C00L 107.8(2)
C00M P007 C01G 108.5(2)
C018 S008 Co01 97.08(16)
C01Y S009 C017 98.4(2)
C01Y S00A C018 98.6(2)
C01U S00C Co01 97.94(17)
C022 S00D C01T 98.5(3)
C022 S00E C01U 98.9(2)
P005 N00G P002 148.2(2)
P004 N00H P007 134.4(2)
C00J C00I H00I 120.1
C00J C00I C016 119.8(4)
C016 C00I H00I 120.1
C00I C00J H00J 119.5
C00I C00J C00S 121.0(4)
C00S C00J H00J 119.5
C00O C00K H00K 120.2
C013 C00K H00K 120.2
C013 C00K C00O 119.7(4)
C00T C00L P007 122.0(3)
C01L C00L P007 118.8(3)
C01L C00L C00T 119.2(4)
C01A C00M P007 119.0(3)
C01V C00M P007 121.3(4)
C01V C00M C01A 119.3(4)
C00Q C00N P004 120.8(4)
C00U C00N P004 120.0(4)
C00U C00N C00Q 119.2(4)
C00K C00O P004 118.9(4)
C00P C00O P004 121.5(3)
C00P C00O C00K 119.6(4)
C00O C00P H00P 120.1
C01M C00P C00O 119.8(4)
C01M C00P H00P 120.1
C00N C00Q H00Q 120.3
C010 C00Q C00N 119.4(4)
C010 C00Q H00Q 120.3
C00X C00R P002 119.0(3)
C01C C00R P002 121.1(3)
C01C C00R C00X 119.7(4)
C00J C00S P002 118.2(3)
C012 C00S P002 123.5(3)
C012 C00S C00J 118.3(4)
C00L C00T H00T 119.6
C00Z C00T C00L 120.7(4)
C00Z C00T H00T 119.6
C00N C00U H00U 119.9
C01B C00U C00N 120.2(5)
C01B C00U H00U 119.9
C021 C00V P005 119.6(4)
C02D C00V P005 120.9(4)
C02D C00V C021 119.4(4)
C00X C00W H00W 120.2
C020 C00W H00W 120.2
C020 C00W C00X 119.6(5)
C00R C00X H00X 120.0
C00W C00X C00R 119.9(5)
C00W C00X H00X 120.0
C010 C00Y H00Y 119.9
C01B C00Y H00Y 119.9
C01B C00Y C010 120.2(5)
C00T C00Z H00Z 120.1
C00T C00Z C01R 119.9(4)
C01R C00Z H00Z 120.1
C00Q C010 C00Y 120.7(5)
C00Q C010 H010 119.7
C00Y C010 H010 119.7
C015 C011 P002 119.9(3)
C015 C011 C01N 119.2(4)
C01N C011 P002 120.7(4)
C00S C012 H012 119.7
C01K C012 C00S 120.6(4)
C01K C012 H012 119.7
C00K C013 H013 119.6
C01H C013 C00K 120.8(4)
C01H C013 H013 119.6
C01E C014 P004 118.2(4)
C01P C014 P004 122.5(4)
C01P C014 C01E 119.0(4)
C011 C015 H015 119.6
C011 C015 C01F 120.8(5)
C01F C015 H015 119.6
C00I C016 H016 119.5
C00I C016 C01K 121.0(4)
C01K C016 H016 119.5
S003 C017 S009 119.2(3)
C018 C017 S003 125.0(4)
C018 C017 S009 115.6(3)
S008 C018 S00A 119.3(2)
C017 C018 S008 125.4(4)
C017 C018 S00A 115.3(4)
C01D C019 H019 119.6
C01Q C019 H019 119.6
C01Q C019 C01D 120.8(5)
C00M C01A H01A 120.2
C01D C01A C00M 119.6(4)
C01D C01A H01A 120.2
C00U C01B H01B 119.9
C00Y C01B C00U 120.3(5)
C00Y C01B H01B 119.9
C00R C01C H01C 120.2
C00R C01C C01I 119.6(4)
C01I C01C H01C 120.2
C019 C01D C01A 120.0(5)
C019 C01D H01D 120.0
C01A C01D H01D 120.0
C014 C01E H01E 119.9
C01X C01E C014 120.3(4)
C01X C01E H01E 119.9
C015 C01F H01F 120.3
C01S C01F C015 119.5(5)
C01S C01F H01F 120.3
C01Z C01G P007 121.8(4)
C01Z C01G C023 118.7(4)
C023 C01G P007 119.5(4)
C013 C01H H01H 119.9
C013 C01H C01M 120.2(4)
C01M C01H H01H 119.9
C01C C01I H01I 120.1
C020 C01I C01C 119.9(5)
C020 C01I H01I 120.1
C02J C01J P005 126.9(4)
C02J C01J C02M 116.7(5)
C02M C01J P005 116.3(4)
C012 C01K H01K 120.4
C016 C01K C012 119.3(4)
C016 C01K H01K 120.4
C00L C01L H01L 120.1
C00L C01L C025 119.9(4)
C025 C01L H01L 120.1
C00P C01M C01H 119.9(5)
C00P C01M H01M 120.0
C01H C01M H01M 120.0
C011 C01N H01N 120.0
C028 C01N C011 120.1(5)
C028 C01N H01N 120.0
C01P C01O H01O 119.7
C027 C01O H01O 119.7
C027 C01O C01P 120.5(5)
C014 C01P H01P 120.2
C01O C01P C014 119.6(5)
C01O C01P H01P 120.2
C019 C01Q H01Q 119.9
C019 C01Q C01V 120.1(5)
C01V C01Q H01Q 119.9
C00Z C01R H01R 120.0
C00Z C01R C025 120.0(5)
C025 C01R H01R 120.0
C01F C01S H01S 119.8
C01F C01S C028 120.5(5)
C028 C01S H01S 119.8
S006 C01T S00D 118.8(3)
C01U C01T S006 125.8(4)
C01U C01T S00D 115.4(4)
S00C C01U S00E 120.2(3)
C01T C01U S00C 124.6(4)
C01T C01U S00E 115.2(4)
C00M C01V H01V 119.9
C01Q C01V C00M 120.3(5)
C01Q C01V H01V 119.9
C02B C01W P005 118.2(4)
C02B C01W C02H 118.9(5)
C02H C01W P005 122.4(4)
C01E C01X H01X 120.0
C027 C01X C01E 120.0(5)
C027 C01X H01X 120.0
S009 C01Y S00A 112.1(3)
S00B C01Y S009 124.1(3)
S00B C01Y S00A 123.7(3)
C01G C01Z H01Z 120.0
C026 C01Z C01G 120.1(5)
C026 C01Z H01Z 120.0
C00W C020 H020 119.4
C01I C020 C00W 121.3(4)
C01I C020 H020 119.4
C00V C021 H021 120.2
C029 C021 C00V 119.7(5)
C029 C021 H021 120.2
S00E C022 S00D 112.1(3)
S00F C022 S00D 123.8(3)
S00F C022 S00E 124.2(3)
C01G C023 H023 119.7
C02A C023 C01G 120.7(5)
C02A C023 H023 119.7
C026 C024 H024 120.0
C026 C024 C02A 120.0(5)
C02A C024 H024 120.0
C01L C025 H025 119.8
C01R C025 C01L 120.3(5)
C01R C025 H025 119.8
C01Z C026 H026 119.7
C024 C026 C01Z 120.6(5)
C024 C026 H026 119.7
C01O C027 H027 119.7
C01X C027 C01O 120.6(5)
C01X C027 H027 119.7
C01N C028 H028 120.1
C01S C028 C01N 119.8(5)
C01S C028 H028 120.1
C021 C029 H029 120.0
C02C C029 C021 119.9(5)
C02C C029 H029 120.0
C023 C02A C024 119.9(5)
C023 C02A H02A 120.0
C024 C02A H02A 120.0
C01W C02B H02B 120.0
C01W C02B C02F 120.0(6)
C02F C02B H02B 120.0
C029 C02C H02C 119.6
C029 C02C C02E 120.8(5)
C02E C02C H02C 119.6
C00V C02D H02D 120.0
C02E C02D C00V 119.9(5)
C02E C02D H02D 120.0
C02C C02E C02D 120.2(6)
C02C C02E H02E 119.9
C02D C02E H02E 119.9
C02B C02F H02F 119.8
C02G C02F C02B 120.4(6)
C02G C02F H02F 119.8
C02F C02G H02G 120.3
C02L C02G C02F 119.4(6)
C02L C02G H02G 120.3
C01W C02H H02H 120.3
C01W C02H C02L 119.3(6)
C02L C02H H02H 120.3
C02K C02I H02I 121.3
C02K C02I C02N 117.4(7)
C02N C02I H02I 121.3
C01J C02J H02J 119.0
C01J C02J C02K 122.1(6)
C02K C02J H02J 119.0
C02I C02K C02J 123.3(7)
C02I C02K H02K 118.4
C02J C02K H02K 118.4
C02G C02L C02H 121.9(6)
C02G C02L H02L 119.0
C02H C02L H02L 119.0
C01J C02M H02M 119.9
C01J C02M C02N 120.2(8)
C02N C02M H02M 119.9
C02I C02N H02N 119.9
C02M C02N C02I 120.2(8)
C02M C02N H02N 119.9

loop_
_geom_bond_atom_site_label_1
_geom_bond_atom_site_label_2
_geom_bond_distance
Co01 S003 2.3049(14)
Co01 S006 2.3134(15)
Co01 S008 2.3155(14)
Co01 S00C 2.2926(15)
P002 N00G 1.581(4)
P002 C00R 1.799(4)
P002 C00S 1.799(5)
P002 C011 1.798(4)
S003 C017 1.737(4)
P004 N00H 1.584(4)
P004 C00N 1.787(5)
P004 C00O 1.803(4)
P004 C014 1.799(5)
P005 N00G 1.570(4)
P005 C00V 1.794(5)
P005 C01J 1.800(5)
P005 C01W 1.802(5)
S006 C01T 1.732(5)
P007 N00H 1.592(4)
P007 C00L 1.792(5)
P007 C00M 1.787(4)
P007 C01G 1.793(5)
S008 C018 1.737(5)
S009 C017 1.747(5)
S009 C01Y 1.721(5)
S00A C018 1.747(5)
S00A C01Y 1.722(5)
S00B C01Y 1.668(5)
S00C C01U 1.732(5)
S00D C01T 1.746(5)
S00D C022 1.728(5)
S00E C01U 1.745(5)
S00E C022 1.716(6)
S00F C022 1.660(5)
C00I H00I 0.9500
C00I C00J 1.367(6)
C00I C016 1.376(6)
C00J H00J 0.9500
C00J C00S 1.404(6)
C00K H00K 0.9500
C00K C00O 1.398(6)
C00K C013 1.374(6)
C00L C00T 1.399(6)
C00L C01L 1.388(6)
C00M C01A 1.400(6)
C00M C01V 1.392(6)
C00N C00Q 1.408(6)
C00N C00U 1.397(6)
C00O C00P 1.397(6)
C00P H00P 0.9500
C00P C01M 1.385(6)
C00Q H00Q 0.9500
C00Q C010 1.381(6)
C00R C00X 1.402(6)
C00R C01C 1.392(6)
C00S C012 1.396(6)
C00T H00T 0.9500
C00T C00Z 1.378(7)
C00U H00U 0.9500
C00U C01B 1.387(7)
C00V C021 1.394(6)
C00V C02D 1.387(7)
C00W H00W 0.9500
C00W C00X 1.387(6)
C00W C020 1.378(7)
C00X H00X 0.9500
C00Y H00Y 0.9500
C00Y C010 1.388(7)
C00Y C01B 1.369(7)
C00Z H00Z 0.9500
C00Z C01R 1.383(7)
C010 H010 0.9500
C011 C015 1.378(6)
C011 C01N 1.392(6)
C012 H012 0.9500
C012 C01K 1.387(6)
C013 H013 0.9500
C013 C01H 1.374(7)
C014 C01E 1.404(6)
C014 C01P 1.403(6)
C015 H015 0.9500
C015 C01F 1.392(6)
C016 H016 0.9500
C016 C01K 1.384(6)
C017 C018 1.355(6)
C019 H019 0.9500
C019 C01D 1.376(6)
C019 C01Q 1.370(7)
C01A H01A 0.9500
C01A C01D 1.392(6)
C01B H01B 0.9500
C01C H01C 0.9500
C01C C01I 1.394(6)
C01D H01D 0.9500
C01E H01E 0.9500
C01E C01X 1.379(6)
C01F H01F 0.9500
C01F C01S 1.373(7)
C01G C01Z 1.390(6)
C01G C023 1.397(6)
C01H H01H 0.9500
C01H C01M 1.387(7)
C01I H01I 0.9500
C01I C020 1.375(7)
C01J C02J 1.338(7)
C01J C02M 1.370(8)
C01K H01K 0.9500
C01L H01L 0.9500
C01L C025 1.388(7)
C01M H01M 0.9500
C01N H01N 0.9500
C01N C028 1.388(7)
C01O H01O 0.9500
C01O C01P 1.381(6)
C01O C027 1.378(7)
C01P H01P 0.9500
C01Q H01Q 0.9500
C01Q C01V 1.380(7)
C01R H01R 0.9500
C01R C025 1.387(7)
C01S H01S 0.9500
C01S C028 1.383(7)
C01T C01U 1.365(7)
C01V H01V 0.9500
C01W C02B 1.377(7)
C01W C02H 1.383(7)
C01X H01X 0.9500
C01X C027 1.374(7)
C01Z H01Z 0.9500
C01Z C026 1.383(6)
C020 H020 0.9500
C021 H021 0.9500
C021 C029 1.387(7)
C023 H023 0.9500
C023 C02A 1.375(7)
C024 H024 0.9500
C024 C026 1.371(7)
C024 C02A 1.382(7)
C025 H025 0.9500
C026 H026 0.9500
C027 H027 0.9500
C028 H028 0.9500
C029 H029 0.9500
C029 C02C 1.361(8)
C02A H02A 0.9500
C02B H02B 0.9500
C02B C02F 1.397(8)
C02C H02C 0.9500
C02C C02E 1.372(8)
C02D H02D 0.9500
C02D C02E 1.374(7)
C02E H02E 0.9500
C02F H02F 0.9500
C02F C02G 1.360(9)
C02G H02G 0.9500
C02G C02L 1.345(10)
C02H H02H 0.9500
C02H C02L 1.384(8)
C02I H02I 0.9500
C02I C02K 1.263(10)
C02I C02N 1.407(13)
C02J H02J 0.9500
C02J C02K 1.363(9)
C02K H02K 0.9500
C02L H02L 0.9500
C02M H02M 0.9500
C02M C02N 1.370(10)
C02N H02N 0.9500

loop_
_geom_torsion_atom_site_label_1
_geom_torsion_atom_site_label_2
_geom_torsion_atom_site_label_3
_geom_torsion_atom_site_label_4
_geom_torsion
Co01 S003 C017 S009 167.9(2)
Co01 S003 C017 C018 -8.3(4)
Co01 S006 C01T S00D 176.4(2)
Co01 S006 C01T C01U -5.1(4)
Co01 S008 C018 S00A -166.8(2)
Co01 S008 C018 C017 10.2(4)
Co01 S00C C01U S00E -175.4(2)
Co01 S00C C01U C01T 6.7(4)
P002 C00R C00X C00W -175.4(4)
P002 C00R C01C C01I 175.4(4)
P002 C00S C012 C01K -178.9(3)
P002 C011 C015 C01F 172.7(3)
P002 C011 C01N C028 -173.0(4)
S003 C017 C018 S008 -1.5(6)
S003 C017 C018 S00A 175.6(3)
P004 C00N C00Q C010 178.9(3)
P004 C00N C00U C01B -179.5(3)
P004 C00O C00P C01M -179.2(3)
P004 C014 C01E C01X -173.6(3)
P004 C014 C01P C01O 173.1(3)
P005 C00V C021 C029 178.1(3)
P005 C00V C02D C02E -176.5(4)
P005 C01J C02J C02K -179.1(7)
P005 C01J C02M C02N 178.7(8)
P005 C01W C02B C02F -172.9(4)
P005 C01W C02H C02L 174.0(5)
S006 C01T C01U S00C -1.1(6)
S006 C01T C01U S00E -179.2(2)
P007 C00L C00T C00Z -179.2(4)
P007 C00L C01L C025 178.3(4)
P007 C00M C01A C01D -171.5(3)
P007 C00M C01V C01Q 171.9(4)
P007 C01G C01Z C026 178.5(4)
P007 C01G C023 C02A 179.9(4)
S009 C017 C018 S008 -177.8(3)
S009 C017 C018 S00A -0.7(5)
S00D C01T C01U S00C 177.4(3)
S00D C01T C01U S00E -0.6(5)
N00G P002 C00R C00X -53.9(4)
N00G P002 C00R C01C 130.3(4)
N00G P002 C00S C00J -65.9(4)
N00G P002 C00S C012 113.7(4)
N00G P002 C011 C015 -13.6(4)
N00G P002 C011 C01N 161.5(4)
N00G P005 C00V C021 167.6(3)
N00G P005 C00V C02D -14.6(5)
N00G P005 C01J C02J 105.3(6)
N00G P005 C01J C02M -70.0(6)
N00G P005 C01W C02B 87.1(4)
N00G P005 C01W C02H -84.7(5)
N00H P004 C00N C00Q 178.5(3)
N00H P004 C00N C00U -3.7(4)
N00H P004 C00O C00K 29.2(4)
N00H P004 C00O C00P -151.9(4)
N00H P004 C014 C01E 65.4(4)
N00H P004 C014 C01P -108.4(4)
N00H P007 C00L C00T -148.2(4)
N00H P007 C00L C01L 33.6(4)
N00H P007 C00M C01A 69.5(4)
N00H P007 C00M C01V -103.4(4)
N00H P007 C01G C01Z -155.6(4)
N00H P007 C01G C023 24.7(4)
C00I C00J C00S P002 179.7(4)
C00I C00J C00S C012 0.0(7)
C00I C016 C01K C012 0.8(7)
C00J C00I C016 C01K 0.0(7)
C00J C00S C012 C01K 0.8(6)
C00K C00O C00P C01M -0.3(6)
C00K C013 C01H C01M 0.5(7)
C00L P007 N00H P004 124.8(3)
C00L P007 C00M C01A -52.9(4)
C00L P007 C00M C01V 134.2(4)
C00L P007 C01G C01Z -36.6(4)
C00L P007 C01G C023 143.6(4)
C00L C00T C00Z C01R 1.0(7)
C00L C01L C025 C01R 1.0(7)
C00M P007 N00H P004 3.5(4)
C00M P007 C00L C00T -23.1(4)
C00M P007 C00L C01L 158.7(4)
C00M P007 C01G C01Z 79.7(4)
C00M P007 C01G C023 -100.0(4)
C00M C01A C01D C019 -1.2(7)
C00N P004 N00H P007 -85.6(4)
C00N P004 C00O C00K -91.2(4)
C00N P004 C00O C00P 87.8(4)
C00N P004 C014 C01E -168.6(3)
C00N P004 C014 C01P 17.6(4)
C00N C00Q C010 C00Y 0.3(6)
C00N C00U C01B C00Y 0.8(7)
C00O P004 N00H P007 156.4(3)
C00O P004 C00N C00Q -64.7(4)
C00O P004 C00N C00U 113.1(4)
C00O P004 C014 C01E -51.8(4)
C00O P004 C014 C01P 134.4(4)
C00O C00K C013 C01H -1.0(7)
C00O C00P C01M C01H -0.3(7)
C00Q C00N C00U C01B -1.7(6)
C00R P002 N00G P005 -24.3(6)
C00R P002 C00S C00J 169.0(3)
C00R P002 C00S C012 -11.4(4)
C00R P002 C011 C015 114.5(4)
C00R P002 C011 C01N -70.4(4)
C00R C01C C01I C020 -0.7(7)
C00S P002 N00G P005 -144.4(5)
C00S P002 C00R C00X 67.3(4)
C00S P002 C00R C01C -108.5(4)
C00S P002 C011 C015 -130.9(4)
C00S P002 C011 C01N 44.1(4)
C00S C012 C01K C016 -1.2(7)
C00T C00L C01L C025 0.1(7)
C00T C00Z C01R C025 0.2(7)
C00U C00N C00Q C010 1.1(6)
C00V P005 N00G P002 157.1(4)
C00V P005 C01J C02J -136.4(6)
C00V P005 C01J C02M 48.2(6)
C00V P005 C01W C02B -31.9(5)
C00V P005 C01W C02H 156.3(5)
C00V C021 C029 C02C -1.7(7)
C00V C02D C02E C02C -1.6(9)
C00X C00R C01C C01I -0.3(7)
C00X C00W C020 C01I -1.5(7)
C00Z C01R C025 C01L -1.1(7)
C010 C00Y C01B C00U 0.6(7)
C011 P002 N00G P005 100.9(5)
C011 P002 C00R C00X -179.2(4)
C011 P002 C00R C01C 5.0(4)
C011 P002 C00S C00J 52.2(4)
C011 P002 C00S C012 -128.1(4)
C011 C015 C01F C01S 0.2(7)
C011 C01N C028 C01S 0.6(7)
C013 C00K C00O P004 179.9(3)
C013 C00K C00O C00P 0.9(6)
C013 C01H C01M C00P 0.2(7)
C014 P004 N00H P007 39.0(4)
C014 P004 C00N C00Q 51.1(4)
C014 P004 C00N C00U -131.1(3)
C014 P004 C00O C00K 151.4(3)
C014 P004 C00O C00P -29.7(4)
C014 C01E C01X C027 0.3(7)
C015 C011 C01N C028 2.1(7)
C015 C01F C01S C028 2.6(7)
C016 C00I C00J C00S -0.4(7)
C017 S009 C01Y S00A -0.7(3)
C017 S009 C01Y S00B -178.9(3)
C018 S00A C01Y S009 0.4(3)
C018 S00A C01Y S00B 178.6(3)
C019 C01Q C01V C00M 0.1(7)
C01A C00M C01V C01Q -1.0(7)
C01B C00Y C010 C00Q -1.2(7)
C01C C00R C00X C00W 0.4(7)
C01C C01I C020 C00W 1.6(8)
C01D C019 C01Q C01V 0.2(7)
C01E C014 C01P C01O -0.6(6)
C01E C01X C027 C01O -0.8(7)
C01F C01S C028 C01N -3.0(7)
C01G P007 N00H P004 -117.7(3)
C01G P007 C00L C00T 93.8(4)
C01G P007 C00L C01L -84.4(4)
C01G P007 C00M C01A -169.2(4)
C01G P007 C00M C01V 17.9(4)
C01G C01Z C026 C024 1.5(7)
C01G C023 C02A C024 1.5(7)
C01J P005 N00G P002 -87.1(5)
C01J P005 C00V C021 46.6(4)
C01J P005 C00V C02D -135.7(4)
C01J P005 C01W C02B -144.8(4)
C01J P005 C01W C02H 43.4(5)
C01J C02J C02K C02I 1.7(15)
C01J C02M C02N C02I -0.1(15)
C01L C00L C00T C00Z -1.1(7)
C01N C011 C015 C01F -2.5(7)
C01P C014 C01E C01X 0.4(6)
C01P C01O C027 C01X 0.6(7)
C01Q C019 C01D C01A 0.3(7)
C01T S00D C022 S00E -0.3(3)
C01T S00D C022 S00F 179.3(3)
C01U S00E C022 S00D 0.0(3)
C01U S00E C022 S00F -179.6(3)
C01V C00M C01A C01D 1.5(6)
C01W P005 N00G P002 40.1(6)
C01W P005 C00V C021 -70.8(4)
C01W P005 C00V C02D 106.9(4)
C01W P005 C01J C02J -22.8(7)
C01W P005 C01J C02M 161.9(5)
C01W C02B C02F C02G -0.6(9)
C01W C02H C02L C02G -2.3(12)
C01Y S009 C017 S003 -175.7(3)
C01Y S009 C017 C018 0.9(4)
C01Y S00A C018 S008 177.5(3)
C01Y S00A C018 C017 0.2(4)
C01Z C01G C023 C02A 0.2(7)
C020 C00W C00X C00R 0.5(7)
C021 C00V C02D C02E 1.3(8)
C021 C029 C02C C02E 1.5(8)
C022 S00D C01T S006 179.2(3)
C022 S00D C01T C01U 0.6(4)
C022 S00E C01U S00C -177.8(3)
C022 S00E C01U C01T 0.4(4)
C023 C01G C01Z C026 -1.7(7)
C026 C024 C02A C023 -1.8(7)
C027 C01O C01P C014 0.1(7)
C029 C02C C02E C02D 0.1(9)
C02A C024 C026 C01Z 0.2(7)
C02B C01W C02H C02L 2.3(10)
C02B C02F C02G C02L 0.7(10)
C02D C00V C021 C029 0.3(7)
C02F C02G C02L C02H 0.8(11)
C02H C01W C02B C02F -0.9(8)
C02J C01J C02M C02N 2.9(13)
C02K C02I C02N C02M -2.0(15)
C02M C01J C02J C02K -3.7(12)
C02N C02I C02K C02J 1.3(15)
